data_7058785
loop_
_publ_author_name
'Kumar, Manesh'
'Qiu, Cheng-Qiang'
'Zar\;eba, Jan K.'
'Frontera, Antonio'
'Jassal, Amanpreet Kaur'
'Sahoo, Subash Chandra'
'Liu, Sui-Jun'
'Sheikh, Haq Nawaz'

_publ_section_title
;
 Magnetic, luminescence, topological and theoretical studies of
 structurally diverse supramolecular lanthanide coordination polymers with
 flexible glutaric acid as a linker
;
_journal_issue 36
_journal_name_full 'New Journal of Chemistry'
_journal_page_first 14546
_journal_paper_doi 10.1039/C9NJ03664D
_journal_volume 43
_journal_year 2019
_chemical_formula_moiety 'C15 H22 O14 Sm2, 4(H2 O)'
_chemical_formula_sum 'C15 H30 O18 Sm2'
_chemical_formula_weight 799.11
_space_group_crystal_system monoclinic
_space_group_IT_number 15
_space_group_name_Hall '-C 2yc'
_space_group_name_H-M_alt 'C 1 2/c 1'
_symmetry_space_group_name_Hall '-C 2yc'
_symmetry_space_group_name_H-M 'C 1 2/c 1'
_atom_sites_solution_hydrogens mixed
_audit_creation_method SHELXL-2016/6
_audit_update_record
;
2019-08-01 deposited with the CCDC.    2019-08-13 downloaded from the CCDC.
;
_cell_angle_alpha 90
_cell_angle_beta 93.991(2)
_cell_angle_gamma 90
_cell_formula_units_Z 4
_cell_length_a 8.0028(5)
_cell_length_b 15.0146(9)
_cell_length_c 19.6729(12)
_cell_measurement_reflns_used 9163
_cell_measurement_temperature 296(2)
_cell_measurement_theta_max 28.35
_cell_measurement_theta_min 2.89
_cell_volume 2358.1(2)
_computing_cell_refinement 'Bruker SAINT'
_computing_data_collection 'Bruker APEX3'
_computing_data_reduction 'Bruker SAINT'
_computing_molecular_graphics 'Bruker SHELXTL'
_computing_publication_material 'Bruker SHELXTL'
_computing_structure_refinement 'SHELXL-2016/6 (Sheldrick, 2016)'
_computing_structure_solution 'SHELXT 2014/5 (Sheldrick, 2014)'
_diffrn_ambient_temperature 296(2)
_diffrn_measured_fraction_theta_full 0.999
_diffrn_measured_fraction_theta_max 0.998
_diffrn_measurement_device_type 'Bruker APEX-II CCD'
_diffrn_measurement_method '\f and \w scans'
_diffrn_radiation_type MoK\a
_diffrn_radiation_wavelength 0.71073
_diffrn_reflns_av_R_equivalents 0.1573
_diffrn_reflns_av_unetI/netI 0.0477
_diffrn_reflns_Laue_measured_fraction_full 0.999
_diffrn_reflns_Laue_measured_fraction_max 0.998
_diffrn_reflns_limit_h_max 10
_diffrn_reflns_limit_h_min -10
_diffrn_reflns_limit_k_max 20
_diffrn_reflns_limit_k_min -20
_diffrn_reflns_limit_l_max 26
_diffrn_reflns_limit_l_min -26
_diffrn_reflns_number 37693
_diffrn_reflns_point_group_measured_fraction_full 0.999
_diffrn_reflns_point_group_measured_fraction_max 0.998
_diffrn_reflns_theta_full 25.242
_diffrn_reflns_theta_max 28.368
_diffrn_reflns_theta_min 2.890
_exptl_absorpt_coefficient_mu 5.017
_exptl_absorpt_correction_T_max 0.434
_exptl_absorpt_correction_T_min 0.313
_exptl_absorpt_correction_type multi-scan
_exptl_absorpt_process_details 'SADABS-2008/1 - Bruker AXS area detector scaling and absorption correction'
_exptl_crystal_colour Colorless
_exptl_crystal_density_diffrn 2.251
_exptl_crystal_description Needles
_exptl_crystal_F_000 1552
_exptl_crystal_size_max 0.18
_exptl_crystal_size_mid 0.14
_exptl_crystal_size_min 0.11
_refine_diff_density_max 0.955
_refine_diff_density_min -1.767
_refine_diff_density_rms 0.225
_refine_ls_extinction_method none
_refine_ls_goodness_of_fit_ref 1.155
_refine_ls_hydrogen_treatment mixed
_refine_ls_matrix_type full
_refine_ls_number_parameters 177
_refine_ls_number_reflns 2958
_refine_ls_number_restraints 9
_refine_ls_restrained_S_all 1.154
_refine_ls_R_factor_all 0.0298
_refine_ls_R_factor_gt 0.0281
_refine_ls_shift/su_max 0.003
_refine_ls_shift/su_mean 0.000
_refine_ls_structure_factor_coef Fsqd
_refine_ls_weighting_details 'w=1/[\s^2^(Fo^2^)+(0.0140P)^2^+8.4075P] where P=(Fo^2^+2Fc^2^)/3'
_refine_ls_weighting_scheme calc
_refine_ls_wR_factor_gt 0.0683
_refine_ls_wR_factor_ref 0.0694
_reflns_Friedel_coverage 0.000
_reflns_number_gt 2789
_reflns_number_total 2958
_reflns_threshold_expression 'I > 2\s(I)'
_cod_data_source_file c9nj03664d2.cif
_cod_data_source_block shelx
_cod_depositor_comments 'Adding full bibliography for 7058784--7058791.cif.'
_cod_database_code 7058785
_shelx_shelxl_version_number 2016/6
_shelx_space_group_comment
;
The symmetry employed for this shelxl refinement is uniquely defined
by the following loop, which should always be used as a source of
symmetry information in preference to the above space-group names.
They are only intended as comments.
;
_shelx_estimated_absorpt_t_min 0.648
_shelx_estimated_absorpt_t_max 0.717

loop_
_space_group_symop_operation_xyz
'x, y, z'
'-x, y, -z+1/2'
'x+1/2, y+1/2, z'
'-x+1/2, y+1/2, -z+1/2'
'-x, -y, -z'
'x, -y, z-1/2'
'-x+1/2, -y+1/2, -z'
'x+1/2, -y+1/2, z-1/2'

loop_
_atom_site_label
_atom_site_type_symbol
_atom_site_fract_x
_atom_site_fract_y
_atom_site_fract_z
_atom_site_U_iso_or_equiv
_atom_site_adp_type
_atom_site_occupancy
_atom_site_site_symmetry_order
_atom_site_calc_flag
_atom_site_refinement_flags_posn
_atom_site_refinement_flags_adp
_atom_site_refinement_flags_occupancy
C1 C 0.3818(4) 0.42642(19) 0.60103(16) 0.0162(6) Uani 1 1 d . . .
C2 C 0.4295(5) 0.3596(2) 0.65602(17) 0.0200(6) Uani 1 1 d . . .
H2A H 0.385129 0.378159 0.698411 0.024 Uiso 1 1 calc R U .
H2B H 0.550552 0.356493 0.663134 0.024 Uiso 1 1 calc R U .
C3 C 0.3596(5) 0.2671(2) 0.6356(2) 0.0269(8) Uani 1 1 d . . .
H3A H 0.369892 0.228032 0.674929 0.032 Uiso 1 1 calc R U .
H3B H 0.241476 0.272561 0.621475 0.032 Uiso 1 1 calc R U .
C4 C 0.4500(5) 0.2255(2) 0.5781(2) 0.0284(8) Uani 1 1 d . . .
H4A H 0.440122 0.265087 0.539076 0.034 Uiso 1 1 calc R U .
H4B H 0.568053 0.220392 0.592463 0.034 Uiso 1 1 calc R U .
C5 C 0.3852(4) 0.13538(19) 0.55656(17) 0.0177(6) Uani 1 1 d . . .
C6 C 0.8676(4) 0.3627(2) 0.62906(17) 0.0185(6) Uani 1 1 d . . .
C7 C 0.9268(5) 0.3095(2) 0.69134(17) 0.0220(7) Uani 1 1 d . . .
H7A H 1.011026 0.267290 0.678749 0.026 Uiso 1 1 calc R U .
H7B H 0.833134 0.275755 0.706669 0.026 Uiso 1 1 calc R U .
C8 C 1.000000 0.3663(3) 0.750000 0.0277(11) Uani 1 2 d S T P
H8A H 1.086997 0.404279 0.733926 0.033 Uiso 0.5 1 calc R U P
H8B H 0.913003 0.404279 0.766074 0.033 Uiso 0.5 1 calc R U P
O1 O 0.4886(4) 0.45503(15) 0.56131(14) 0.0223(5) Uani 1 1 d . . .
O2 O 0.2330(4) 0.45125(18) 0.59325(16) 0.0300(6) Uani 1 1 d . . .
O1W O 0.6155(4) 0.35327(17) 0.43876(16) 0.0291(6) Uani 1 1 d D . .
H11W H 0.631(5) 0.3006(15) 0.432(2) 0.035 Uiso 1 1 d D U .
H12W H 0.516(3) 0.361(3) 0.428(3) 0.035 Uiso 1 1 d D U .
O3 O 0.4861(3) 0.07920(15) 0.53392(13) 0.0214(5) Uani 1 1 d . . .
O2W O 1.1032(18) 0.5918(4) 0.7009(4) 0.193(5) Uani 1 1 d D . .
H21W H 1.165(15) 0.632(6) 0.692(7) 0.232 Uiso 1 1 d D U .
H22W H 1.12(2) 0.554(7) 0.672(6) 0.232 Uiso 1 1 d D U .
O4 O 0.2323(3) 0.11519(16) 0.55924(15) 0.0256(5) Uani 1 1 d . . .
O3W O 1.3819(18) 0.5710(9) 0.7839(8) 0.225(6) Uani 1 1 d D . .
H31W H 1.36(2) 0.520(5) 0.794(10) 0.270 Uiso 1 1 d D U .
H32W H 1.306(18) 0.586(11) 0.757(10) 0.270 Uiso 1 1 d D U .
O5 O 0.8483(4) 0.44573(16) 0.63227(14) 0.0256(6) Uani 1 1 d . . .
O6 O 0.8325(3) 0.32242(16) 0.57289(13) 0.0234(5) Uani 1 1 d . . .
Sm1 Sm 0.75497(2) 0.46270(2) 0.51198(2) 0.01427(7) Uani 1 1 d . . .

loop_
_atom_site_aniso_label
_atom_site_aniso_U_11
_atom_site_aniso_U_22
_atom_site_aniso_U_33
_atom_site_aniso_U_23
_atom_site_aniso_U_13
_atom_site_aniso_U_12
C1 0.0164(15) 0.0137(13) 0.0186(14) -0.0009(11) 0.0030(12) -0.0014(11)
C2 0.0266(18) 0.0173(13) 0.0159(14) 0.0016(11) 0.0009(13) 0.0009(12)
C3 0.031(2) 0.0155(14) 0.0352(19) 0.0007(13) 0.0119(16) -0.0001(14)
C4 0.0256(19) 0.0150(14) 0.046(2) -0.0092(14) 0.0122(17) -0.0050(14)
C5 0.0172(15) 0.0116(12) 0.0241(15) -0.0009(11) 0.0020(12) 0.0009(11)
C6 0.0153(15) 0.0197(14) 0.0203(15) 0.0000(12) -0.0005(12) -0.0004(12)
C7 0.0269(18) 0.0212(15) 0.0174(15) 0.0009(12) -0.0019(13) 0.0000(13)
C8 0.037(3) 0.024(2) 0.021(2) 0.000 -0.008(2) 0.000
O1 0.0209(14) 0.0216(11) 0.0250(13) 0.0025(9) 0.0049(11) 0.0008(9)
O2 0.0171(14) 0.0390(14) 0.0343(15) 0.0143(11) 0.0061(12) 0.0080(11)
O1W 0.0269(14) 0.0193(11) 0.0394(15) -0.0107(10) -0.0085(12) 0.0036(10)
O3 0.0167(12) 0.0155(10) 0.0325(13) -0.0036(9) 0.0057(10) 0.0004(9)
O2W 0.447(18) 0.057(3) 0.073(4) 0.006(3) -0.001(7) 0.016(6)
O4 0.0122(11) 0.0193(11) 0.0458(16) -0.0066(10) 0.0053(11) 0.0004(9)
O3W 0.287(17) 0.181(10) 0.217(15) 0.066(10) 0.097(12) 0.013(11)
O5 0.0357(16) 0.0167(10) 0.0238(13) -0.0015(9) -0.0026(11) 0.0009(10)
O6 0.0315(14) 0.0164(10) 0.0215(12) -0.0002(9) -0.0045(10) 0.0017(10)
Sm1 0.01268(11) 0.01184(9) 0.01824(11) -0.00037(5) 0.00063(7) 0.00052(5)

loop_
_atom_type_symbol
_atom_type_description
_atom_type_scat_dispersion_real
_atom_type_scat_dispersion_imag
_atom_type_scat_source
C C 0.0033 0.0016 'International Tables Vol C Tables 4.2.6.8 and 6.1.1.4'
H H 0.0000 0.0000 'International Tables Vol C Tables 4.2.6.8 and 6.1.1.4'
O O 0.0106 0.0060 'International Tables Vol C Tables 4.2.6.8 and 6.1.1.4'
Sm Sm -0.1638 3.4418 'International Tables Vol C Tables 4.2.6.8 and 6.1.1.4'

loop_
_geom_angle_atom_site_label_1
_geom_angle_atom_site_label_2
_geom_angle_atom_site_label_3
_geom_angle
_geom_angle_site_symmetry_1
_geom_angle_site_symmetry_3
O2 C1 O1 120.0(3) . .
O2 C1 C2 118.7(3) . .
O1 C1 C2 121.3(3) . .
O2 C1 Sm1 55.49(18) . 5_666
O1 C1 Sm1 64.73(18) . 5_666
C2 C1 Sm1 170.9(2) . 5_666
C1 C2 C3 110.1(3) . .
C1 C2 H2A 109.6 . .
C3 C2 H2A 109.6 . .
C1 C2 H2B 109.6 . .
C3 C2 H2B 109.6 . .
H2A C2 H2B 108.1 . .
C4 C3 C2 112.4(3) . .
C4 C3 H3A 109.1 . .
C2 C3 H3A 109.1 . .
C4 C3 H3B 109.1 . .
C2 C3 H3B 109.1 . .
H3A C3 H3B 107.8 . .
C5 C4 C3 114.1(3) . .
C5 C4 H4A 108.7 . .
C3 C4 H4A 108.7 . .
C5 C4 H4B 108.7 . .
C3 C4 H4B 108.7 . .
H4A C4 H4B 107.6 . .
O4 C5 O3 119.7(3) . .
O4 C5 C4 121.4(3) . .
O3 C5 C4 118.9(3) . .
O4 C5 Sm1 58.09(16) . 3_445
O3 C5 Sm1 61.63(16) . 3_445
C4 C5 Sm1 178.6(3) . 3_445
O5 C6 O6 119.6(3) . .
O5 C6 C7 121.0(3) . .
O6 C6 C7 119.4(3) . .
O5 C6 Sm1 58.95(18) . .
O6 C6 Sm1 60.63(17) . .
C7 C6 Sm1 179.8(3) . .
C6 C7 C8 113.7(3) . .
C6 C7 H7A 108.8 . .
C8 C7 H7A 108.8 . .
C6 C7 H7B 108.8 . .
C8 C7 H7B 108.8 . .
H7A C7 H7B 107.7 . .
C7 C8 C7 111.7(4) 2_756 .
C7 C8 H8A 109.3 2_756 .
C7 C8 H8A 109.3 . .
C7 C8 H8B 109.3 2_756 .
C7 C8 H8B 109.3 . .
H8A C8 H8B 107.9 . .
C1 O1 Sm1 156.3(2) . .
C1 O1 Sm1 89.5(2) . 5_666
Sm1 O1 Sm1 113.41(10) . 5_666
C1 O2 Sm1 99.7(2) . 5_666
Sm1 O1W H11W 134(3) . .
Sm1 O1W H12W 117(3) . .
H11W O1W H12W 105(3) . .
C5 O3 Sm1 153.2(2) . 7_656
C5 O3 Sm1 92.51(19) . 3_445
Sm1 O3 Sm1 112.94(9) 7_656 3_445
H21W O2W H22W 104(13) . .
C5 O4 Sm1 96.27(19) . 3_445
H31W O3W H32W 105(16) . .
C6 O5 Sm1 94.9(2) . .
C6 O6 Sm1 92.80(19) . .
O3 Sm1 O1 162.05(8) 7_656 .
O3 Sm1 O1W 88.43(9) 7_656 .
O1 Sm1 O1W 79.73(10) . .
O3 Sm1 O5 97.08(10) 7_656 .
O1 Sm1 O5 79.86(10) . .
O1W Sm1 O5 127.27(9) . .
O3 Sm1 O2 74.61(9) 7_656 5_666
O1 Sm1 O2 117.03(9) . 5_666
O1W Sm1 O2 84.15(11) . 5_666
O5 Sm1 O2 147.82(10) . 5_666
O3 Sm1 O6 76.46(9) 7_656 .
O1 Sm1 O6 87.89(9) . .
O1W Sm1 O6 78.43(9) . .
O5 Sm1 O6 52.74(8) . .
O2 Sm1 O6 146.46(9) 5_666 .
O3 Sm1 O4 118.03(8) 7_656 3
O1 Sm1 O4 78.64(8) . 3
O1W Sm1 O4 144.15(9) . 3
O5 Sm1 O4 76.05(9) . 3
O2 Sm1 O4 80.69(10) 5_666 3
O6 Sm1 O4 128.64(9) . 3
O3 Sm1 O3 67.06(9) 7_656 3
O1 Sm1 O3 127.93(8) . 3
O1W Sm1 O3 150.05(10) . 3
O5 Sm1 O3 74.91(9) . 3
O2 Sm1 O3 73.24(10) 5_666 3
O6 Sm1 O3 110.20(8) . 3
O4 Sm1 O3 51.51(8) 3 3
O3 Sm1 O1 122.63(9) 7_656 5_666
O1 Sm1 O1 66.59(10) . 5_666
O1W Sm1 O1 72.51(8) . 5_666
O5 Sm1 O1 137.67(9) . 5_666
O2 Sm1 O1 50.51(9) 5_666 5_666
O6 Sm1 O1 143.99(8) . 5_666
O4 Sm1 O1 72.75(8) 3 5_666
O3 Sm1 O1 105.59(8) 3 5_666
O3 Sm1 C6 86.16(9) 7_656 .
O1 Sm1 C6 83.55(9) . .
O1W Sm1 C6 103.40(10) . .
O5 Sm1 C6 26.18(9) . .
O2 Sm1 C6 159.24(10) 5_666 .
O6 Sm1 C6 26.58(8) . .
O4 Sm1 C6 102.18(9) 3 .
O3 Sm1 C6 92.28(9) 3 .
O1 Sm1 C6 150.14(9) 5_666 .
O3 Sm1 C5 92.66(9) 7_656 3
O1 Sm1 C5 103.31(9) . 3
O1W Sm1 C5 158.55(9) . 3
O5 Sm1 C5 73.86(9) . 3
O2 Sm1 C5 75.53(10) 5_666 3
O6 Sm1 C5 122.63(9) . 3
O4 Sm1 C5 25.65(9) 3 3
O3 Sm1 C5 25.86(8) 3 3
O1 Sm1 C5 89.03(8) 5_666 3
C6 Sm1 C5 98.05(9) . 3
O3 Sm1 C1 98.64(9) 7_656 5_666
O1 Sm1 C1 92.21(9) . 5_666
O1W Sm1 C1 78.49(9) . 5_666
O5 Sm1 C1 150.12(8) . 5_666
O2 Sm1 C1 24.82(9) 5_666 5_666
O6 Sm1 C1 156.53(8) . 5_666
O4 Sm1 C1 74.14(9) 3 5_666
O3 Sm1 C1 88.11(8) 3 5_666
O1 Sm1 C1 25.75(9) 5_666 5_666
C6 Sm1 C1 174.92(9) . 5_666
C5 Sm1 C1 80.17(9) 3 5_666

loop_
_geom_bond_atom_site_label_1
_geom_bond_atom_site_label_2
_geom_bond_distance
_geom_bond_site_symmetry_2
C1 O2 1.247(4) .
C1 O1 1.272(4) .
C1 C2 1.505(4) .
C1 Sm1 2.928(3) 5_666
C2 C3 1.540(5) .
C2 H2A 0.9700 .
C2 H2B 0.9700 .
C3 C4 1.518(5) .
C3 H3A 0.9700 .
C3 H3B 0.9700 .
C4 C5 1.500(4) .
C4 H4A 0.9700 .
C4 H4B 0.9700 .
C5 O4 1.266(4) .
C5 O3 1.269(4) .
C5 Sm1 2.907(3) 3_445
C6 O5 1.259(4) .
C6 O6 1.274(4) .
C6 C7 1.511(4) .
C6 Sm1 2.843(3) .
C7 C8 1.519(4) .
C7 H7A 0.9700 .
C7 H7B 0.9700 .
C8 H8A 0.9700 .
C8 H8B 0.9700 .
O1 Sm1 2.406(3) .
O1 Sm1 2.648(3) 5_666
O2 Sm1 2.448(3) 5_666
O1W Sm1 2.408(2) .
O1W H11W 0.813(18) .
O1W H12W 0.816(18) .
O3 Sm1 2.401(2) 7_656
O3 Sm1 2.560(2) 3_445
O2W H21W 0.81(11) .
O2W H22W 0.82(11) .
O4 Sm1 2.483(2) 3_445
O3W H31W 0.81(10) .
O3W H32W 0.81(16) .
O5 Sm1 2.445(3) .
O6 Sm1 2.481(2) .

loop_
_geom_torsion_atom_site_label_1
_geom_torsion_atom_site_label_2
_geom_torsion_atom_site_label_3
_geom_torsion_atom_site_label_4
_geom_torsion
_geom_torsion_site_symmetry_1
_geom_torsion_site_symmetry_4
O2 C1 C2 C3 72.0(4) . .
O1 C1 C2 C3 -105.4(4) . .
C1 C2 C3 C4 71.0(4) . .
C2 C3 C4 C5 -179.8(3) . .
C3 C4 C5 O4 32.5(5) . .
C3 C4 C5 O3 -149.0(3) . .
O5 C6 C7 C8 -14.6(5) . .
O6 C6 C7 C8 167.3(3) . .
C6 C7 C8 C7 -174.4(4) . 2_756
O2 C1 O1 Sm1 -171.2(4) . .
C2 C1 O1 Sm1 6.2(7) . .
Sm1 C1 O1 Sm1 -166.1(6) 5_666 .
O2 C1 O1 Sm1 -5.1(3) . 5_666
C2 C1 O1 Sm1 172.3(3) . 5_666
O1 C1 O2 Sm1 5.6(4) . 5_666
C2 C1 O2 Sm1 -171.8(2) . 5_666
O4 C5 O3 Sm1 162.1(4) . 7_656
C4 C5 O3 Sm1 -16.5(7) . 7_656
Sm1 C5 O3 Sm1 162.1(5) 3_445 7_656
O4 C5 O3 Sm1 0.1(3) . 3_445
C4 C5 O3 Sm1 -178.5(3) . 3_445
O3 C5 O4 Sm1 -0.1(3) . 3_445
C4 C5 O4 Sm1 178.5(3) . 3_445
O6 C6 O5 Sm1 -1.6(4) . .
C7 C6 O5 Sm1 -179.8(3) . .
O5 C6 O6 Sm1 1.6(4) . .
C7 C6 O6 Sm1 179.8(3) . .
